data_4327709
loop_
_publ_author_name
'Matthias Driess'
'Hans Pritzkow'
'Stefan Rell'
'Rudolf Janoschek'

_publ_section_title
;
 A Facile Synthesis of Diphosphasilacyclopropanes and
 1,3-Diphospha-2,4-disilabicyclo[1.1.0]butanes and an ab Initio Study of
 Diphosphadisilabicyclo[1.1.0]butanes and Their Respective 1,3-Diene
 Isomers
;
_journal_name_full 'Inorganic Chemistry'
_journal_page_first 5212
_journal_page_last 5217
_journal_paper_doi 10.1021/ic970580+
_journal_volume 36
_journal_year 1997
_chemical_formula_sum 'C77 H123 F Li O3 P2 Si2'
_chemical_formula_weight 1240.81
_chemical_name_systematic
;
 ?
;
_space_group_IT_number 14
_symmetry_cell_setting monoclinic
_symmetry_space_group_name_Hall '-P 2yn'
_symmetry_space_group_name_H-M 'P 1 21/n 1'
_atom_sites_solution_hydrogens geom
_atom_sites_solution_primary direct
_atom_sites_solution_secondary difmap
_audit_creation_method SHELXL
_cell_angle_alpha 90.00
_cell_angle_beta 93.88(6)
_cell_angle_gamma 90.00
_cell_formula_units_Z 4
_cell_length_a 14.845(11)
_cell_length_b 24.594(19)
_cell_length_c 21.132(16)
_cell_measurement_reflns_used 34
_cell_measurement_temperature 203(2)
_cell_measurement_theta_max 14.2
_cell_measurement_theta_min 5
_cell_volume 7698(10)
_computing_cell_refinement 'DIF4 (Siemens-Stoe)'
_computing_data_collection 'DIF4 (Siemens-Stoe)'
_computing_data_reduction 'REDU4 (Siemens-Stoe)'
_computing_molecular_graphics 'ORTEP (C.K.Johnson, 1965)'
_computing_publication_material 'SHELXL-93 (Sheldrick, 1993)'
_computing_structure_refinement 'SHELXL-93 (Sheldrick, 1993)'
_computing_structure_solution 'SHELXS-86 (Sheldrick, 1990)'
_diffrn_ambient_temperature 203(2)
_diffrn_measurement_device 'Siemens-Stoe AED2'
_diffrn_measurement_method omega-scan
_diffrn_radiation_monochromator graphite
_diffrn_radiation_source 'fine-focus sealed tube'
_diffrn_radiation_type MoK\a
_diffrn_radiation_wavelength 0.71070
_diffrn_reflns_av_R_equivalents 0.0000
_diffrn_reflns_av_sigmaI/netI 0.1498
_diffrn_reflns_limit_h_max 16
_diffrn_reflns_limit_h_min -16
_diffrn_reflns_limit_k_max 23
_diffrn_reflns_limit_k_min 0
_diffrn_reflns_limit_l_max 23
_diffrn_reflns_limit_l_min 0
_diffrn_reflns_number 10145
_diffrn_reflns_theta_max 23.00
_diffrn_reflns_theta_min 1.82
_diffrn_standards_decay_% 7
_diffrn_standards_interval_time 90
_diffrn_standards_number 3
_exptl_absorpt_coefficient_mu 0.133
_exptl_absorpt_correction_T_max 0.996
_exptl_absorpt_correction_T_min 0.814
_exptl_absorpt_correction_type empirical
_exptl_crystal_density_diffrn 1.071
_exptl_crystal_F_000 2716
_exptl_crystal_size_max 0.7
_exptl_crystal_size_mid 0.7
_exptl_crystal_size_min 0.3
_refine_ls_extinction_method none
_refine_ls_goodness_of_fit_all 1.022
_refine_ls_goodness_of_fit_obs 1.134
_refine_ls_matrix_type full
_refine_ls_number_parameters 803
_refine_ls_number_reflns 10143
_refine_ls_number_restraints 8
_refine_ls_restrained_S_all 1.024
_refine_ls_restrained_S_obs 1.134
_refine_ls_R_factor_all 0.1832
_refine_ls_R_factor_obs 0.0767
_refine_ls_shift/esd_max 0.000
_refine_ls_shift/esd_mean 0.000
_refine_ls_structure_factor_coef Fsqd
_refine_ls_weighting_details 'w=1/[\s^2^(Fo^2^)+(0.0741P)^2^+6.9812P] where P=(Fo^2^+2Fc^2^)/3'
_refine_ls_weighting_scheme calc
_refine_ls_wR_factor_all 0.2064
_refine_ls_wR_factor_obs 0.1590
_reflns_number_observed 5243
_reflns_number_total 10145
_reflns_observed_criterion >2sigma(I)
_cod_data_source_file ic9705802B_2.cif
_cod_data_source_block ma57
_cod_depositor_comments
;
The following automatic conversions were performed:

'_refine_ls_weighting_scheme' value 'calc
w=1/[\s^2^(Fo^2^)+(0.0741P)^2^+6.9812P] where P=(Fo^2^+2Fc^2^)/3' was
changed to 'calc'. New tag '_refine_ls_weighting_details' was
created. The value of the new tag was set to
'w=1/[\s^2^(Fo^2^)+(0.0741P)^2^+6.9812P] where P=(Fo^2^+2Fc^2^)/3'.

Automatic conversion script
Id: cif_fix_values 3143 2015-03-26 13:38:13Z robertas 
;
_cod_original_cell_volume 7697.6(101)
_cod_database_code 4327709

loop_
_symmetry_equiv_pos_as_xyz
'x, y, z'
'x+1/2, -y+1/2, z+1/2'
'-x, -y, -z'
'-x-1/2, y-1/2, -z-1/2'

loop_
_atom_site_aniso_label
_atom_site_aniso_U_11
_atom_site_aniso_U_22
_atom_site_aniso_U_33
_atom_site_aniso_U_23
_atom_site_aniso_U_13
_atom_site_aniso_U_12
O1 0.074(4) 0.058(3) 0.052(3) 0.012(3) 0.001(3) -0.005(3)
O2 0.068(3) 0.068(4) 0.051(3) 0.008(3) 0.006(3) 0.021(3)
O3 0.074(4) 0.070(4) 0.109(5) -0.011(4) -0.007(3) -0.013(3)
F1 0.038(2) 0.045(2) 0.040(2) -0.002(2) 0.003(2) -0.004(2)
P1 0.0287(9) 0.0440(11) 0.0292(9) 0.0002(8) 0.0038(7) 0.0001(8)
P2 0.0383(10) 0.0382(11) 0.0348(10) 0.0044(8) 0.0048(8) 0.0013(8)
Si1 0.0279(9) 0.0392(11) 0.0269(10) 0.0018(8) 0.0051(7) 0.0006(8)
Si2 0.0276(9) 0.0407(12) 0.0312(10) 0.0015(8) 0.0039(7) -0.0001(8)
C1 0.024(3) 0.042(4) 0.034(4) 0.000(3) 0.006(3) 0.005(3)
C2 0.033(4) 0.040(4) 0.037(4) -0.005(3) 0.007(3) 0.000(3)
C3 0.049(4) 0.052(5) 0.031(4) 0.010(3) 0.003(3) -0.006(4)
C4 0.049(4) 0.046(5) 0.051(5) -0.002(4) 0.004(3) -0.016(4)
C5 0.044(4) 0.055(5) 0.038(4) -0.011(4) 0.000(3) -0.009(4)
C6 0.033(4) 0.043(4) 0.033(4) -0.003(3) 0.004(3) 0.003(3)
C7 0.051(4) 0.044(5) 0.034(4) 0.009(3) 0.003(3) -0.007(4)
C8 0.072(5) 0.073(6) 0.044(4) -0.003(4) 0.017(4) -0.022(4)
C9 0.088(6) 0.062(6) 0.040(4) 0.010(4) -0.007(4) -0.002(5)
C10 0.084(6) 0.070(6) 0.055(5) -0.018(5) -0.006(5) -0.034(5)
C11 0.112(8) 0.081(7) 0.105(8) -0.006(6) -0.026(6) -0.026(6)
C12 0.060(6) 0.125(9) 0.141(9) -0.023(7) -0.010(6) -0.040(6)
C13 0.047(4) 0.046(4) 0.028(4) -0.008(3) 0.003(3) -0.009(3)
C14 0.061(5) 0.062(5) 0.044(4) 0.015(4) -0.004(4) -0.007(4)
C15 0.065(5) 0.071(6) 0.037(4) -0.014(4) 0.008(4) -0.024(4)
C16 0.027(3) 0.040(4) 0.034(4) 0.002(3) 0.006(3) -0.001(3)
C17 0.042(4) 0.041(4) 0.036(4) 0.000(3) 0.012(3) -0.001(3)
C18 0.049(5) 0.074(6) 0.038(4) -0.008(4) 0.016(4) -0.008(4)
C19 0.045(5) 0.071(6) 0.050(5) -0.008(4) 0.027(4) -0.004(4)
C20 0.028(4) 0.075(6) 0.055(5) -0.005(4) 0.011(3) 0.006(4)
C21 0.035(4) 0.044(4) 0.038(4) -0.005(3) 0.006(3) 0.001(3)
C23 0.066(5) 0.075(6) 0.030(4) 0.005(4) 0.006(3) 0.005(4)
C22 0.041(4) 0.057(5) 0.030(4) -0.004(3) 0.005(3) -0.003(3)
C24 0.052(5) 0.060(5) 0.057(5) -0.006(4) 0.001(4) 0.007(4)
C25 0.062(6) 0.109(8) 0.078(6) -0.014(6) 0.037(5) 0.000(6)
C26 0.057(5) 0.108(7) 0.073(6) 0.028(5) 0.027(4) 0.014(5)
C28 0.031(4) 0.055(5) 0.037(4) -0.004(3) 0.006(3) 0.005(3)
C29 0.053(5) 0.069(6) 0.068(5) 0.017(4) 0.003(4) 0.007(4)
C30 0.046(4) 0.075(6) 0.054(5) 0.003(4) -0.004(4) -0.005(4)
C31 0.038(4) 0.039(4) 0.041(4) 0.008(3) 0.004(3) -0.006(3)
C32 0.040(4) 0.045(5) 0.055(5) 0.006(4) 0.017(3) -0.002(4)
C33 0.041(5) 0.069(6) 0.091(6) 0.030(5) 0.029(4) 0.021(4)
C34 0.041(5) 0.081(6) 0.102(7) 0.049(5) 0.023(5) 0.016(4)
C35 0.045(5) 0.081(6) 0.056(5) 0.036(4) 0.003(4) 0.013(4)
C36 0.036(4) 0.043(5) 0.053(5) 0.018(4) 0.004(3) 0.006(3)
C37 0.040(4) 0.053(5) 0.049(4) -0.001(4) 0.017(3) 0.012(4)
C38 0.049(5) 0.092(6) 0.071(5) 0.019(5) 0.023(4) 0.002(4)
C39 0.123(8) 0.068(7) 0.080(6) -0.017(5) 0.033(6) 0.005(6)
C43 0.055(5) 0.065(5) 0.036(4) 0.016(4) -0.006(3) 0.021(4)
C44 0.069(6) 0.099(7) 0.097(7) 0.006(6) 0.038(5) -0.001(5)
C45 0.107(7) 0.106(8) 0.051(5) 0.006(5) 0.019(5) -0.021(6)
C42 0.078(6) 0.083(7) 0.103(7) 0.020(6) -0.011(5) 0.016(5)
C46 0.026(3) 0.035(4) 0.035(4) 0.002(3) 0.007(3) 0.001(3)
C47 0.041(4) 0.041(4) 0.028(4) 0.000(3) 0.005(3) -0.003(3)
C48 0.053(4) 0.053(5) 0.030(4) 0.007(3) 0.007(3) 0.000(4)
C49 0.045(4) 0.038(4) 0.037(4) -0.001(3) 0.002(3) -0.008(3)
C50 0.040(4) 0.047(5) 0.040(4) -0.001(3) 0.001(3) -0.006(3)
C51 0.038(4) 0.039(4) 0.026(3) -0.002(3) 0.000(3) -0.001(3)
C52 0.042(4) 0.057(5) 0.025(3) 0.005(3) 0.002(3) -0.011(4)
C53 0.070(5) 0.082(6) 0.039(4) -0.009(4) -0.001(4) -0.014(5)
C54 0.052(5) 0.094(6) 0.035(4) 0.008(4) -0.007(3) 0.000(4)
C55 0.060(5) 0.043(5) 0.054(5) 0.010(4) 0.018(4) -0.006(4)
C56 0.064(6) 0.093(7) 0.125(8) 0.035(6) 0.016(6) -0.023(5)
C57 0.107(7) 0.056(6) 0.110(8) 0.023(5) 0.037(6) -0.008(5)
C58 0.046(4) 0.045(5) 0.036(4) -0.001(3) -0.004(3) -0.007(3)
C59 0.101(7) 0.070(6) 0.040(5) -0.010(4) 0.001(4) -0.022(5)
C60 0.046(5) 0.086(6) 0.070(5) 0.021(5) -0.017(4) -0.014(4)
C61 0.074(8) 0.092(8) 0.227(14) -0.042(9) -0.031(8) -0.016(6)
C62 0.133(11) 0.112(10) 0.182(13) 0.027(10) -0.065(10) -0.056(9)
C63 0.205(15) 0.095(10) 0.096(8) -0.003(8) 0.001(9) -0.059(10)
C64 0.131(10) 0.067(8) 0.171(12) -0.029(7) 0.006(9) -0.039(7)
C65 0.148(9) 0.087(7) 0.054(6) 0.020(5) -0.026(6) -0.028(7)
C67 0.136(10) 0.198(14) 0.070(7) 0.059(8) -0.016(7) -0.034(9)
C68 0.105(8) 0.121(9) 0.092(8) 0.045(7) -0.014(6) -0.045(7)
C69 0.109(7) 0.085(7) 0.052(5) 0.000(5) 0.006(5) 0.026(6)
C70 0.139(10) 0.107(9) 0.084(7) -0.020(6) 0.032(7) 0.002(8)
C71 0.100(9) 0.150(11) 0.151(11) -0.018(9) 0.055(9) 0.032(8)
C72 0.093(7) 0.076(7) 0.102(8) 0.007(6) 0.004(6) 0.042(6)
C73 0.081(7) 0.121(10) 0.147(10) 0.009(8) -0.009(7) 0.014(7)
C74 0.147(12) 0.101(9) 0.133(10) 0.042(8) 0.028(9) 0.033(9)
C75 0.069(7) 0.105(9) 0.142(10) 0.070(8) -0.034(7) 0.010(7)
C76 0.070(8) 0.174(14) 0.237(17) -0.012(13) -0.035(9) 0.012(10)
C77 0.116(10) 0.101(9) 0.168(11) 0.032(8) 0.051(9) 0.016(8)

loop_
_atom_site_label
_atom_site_type_symbol
_atom_site_fract_x
_atom_site_fract_y
_atom_site_fract_z
_atom_site_U_iso_or_equiv
_atom_site_thermal_displace_type
_atom_site_occupancy
_atom_site_calc_flag
_atom_site_refinement_flags
_atom_site_disorder_group
Li Li 0.6025(8) 0.2568(5) 0.2200(6) 0.059(3) Uiso 1 d . .
O1 O 0.5498(3) 0.2780(2) 0.1343(2) 0.0615(14) Uani 1 d . .
O2 O 0.5142(3) 0.2771(2) 0.2791(2) 0.0624(14) Uani 1 d . .
O3 O 0.6962(4) 0.3101(2) 0.2366(3) 0.085(2) Uani 1 d . .
F1 F 0.7989(2) 0.03780(13) 0.17659(15) 0.0411(9) Uani 1 d . .
P1 P 0.75670(10) 0.12335(7) 0.28565(7) 0.0339(4) Uani 1 d . .
P2 P 0.66327(11) 0.15979(7) 0.20835(8) 0.0370(4) Uani 1 d . .
Si1 Si 0.61529(11) 0.09225(7) 0.26300(7) 0.0312(4) Uani 1 d . .
Si2 Si 0.85245(11) 0.07745(7) 0.22700(8) 0.0331(5) Uani 1 d . .
C1 C 0.5774(4) 0.0232(2) 0.2289(3) 0.033(2) Uani 1 d . .
C2 C 0.5464(4) -0.0166(3) 0.2712(3) 0.036(2) Uani 1 d . .
C3 C 0.4932(4) -0.0599(3) 0.2483(3) 0.044(2) Uani 1 d . .
H3 H 0.4721(4) -0.0848(3) 0.2776(3) 0.045(6) Uiso 1 calc R .
C4 C 0.4699(4) -0.0679(3) 0.1844(3) 0.048(2) Uani 1 d . .
C5 C 0.5057(4) -0.0309(3) 0.1424(3) 0.046(2) Uani 1 d . .
H5 H 0.4930(4) -0.0357(3) 0.0985(3) 0.045(6) Uiso 1 calc R .
C6 C 0.5593(4) 0.0126(3) 0.1633(3) 0.036(2) Uani 1 d . .
C7 C 0.5720(4) -0.0172(3) 0.3422(3) 0.043(2) Uani 1 d . .
H7 H 0.6075(4) 0.0160(3) 0.3526(3) 0.043(6) Uiso 1 calc R .
C8 C 0.4888(5) -0.0165(3) 0.3819(3) 0.063(2) Uani 1 d . .
H8A H 0.5082(5) -0.0131(18) 0.4265(4) 0.090(4) Uiso 1 calc R .
H8B H 0.4552(17) -0.0500(8) 0.3751(16) 0.090(4) Uiso 1 calc R .
H8C H 0.4506(16) 0.0141(11) 0.3692(15) 0.090(4) Uiso 1 calc R .
C9 C 0.6316(5) -0.0659(3) 0.3601(3) 0.064(2) Uani 1 d . .
H9A H 0.5979(10) -0.0992(3) 0.3515(19) 0.090(4) Uiso 1 calc R .
H9B H 0.6506(25) -0.0641(10) 0.4049(5) 0.090(4) Uiso 1 calc R .
H9C H 0.6843(15) -0.0654(10) 0.3354(15) 0.090(4) Uiso 1 calc R .
C10 C 0.4034(6) -0.1117(3) 0.1606(4) 0.070(2) Uani 1 d . .
H10 H 0.3921(6) -0.1359(3) 0.1967(4) 0.082(16) Uiso 1 calc R .
C11 C 0.4354(6) -0.1452(4) 0.1094(4) 0.101(3) Uani 1 d . .
H11A H 0.3924(19) -0.1742(13) 0.0994(18) 0.117(8) Uiso 1 calc R .
H11B H 0.4936(18) -0.1608(18) 0.1228(10) 0.117(8) Uiso 1 calc R .
H11C H 0.4413(34) -0.1229(6) 0.0721(9) 0.117(8) Uiso 1 calc R .
C12 C 0.3122(5) -0.0853(4) 0.1369(5) 0.110(4) Uani 1 d . .
H12A H 0.2871(18) -0.0658(18) 0.1715(8) 0.117(8) Uiso 1 calc R .
H12B H 0.2704(13) -0.1134(4) 0.1216(23) 0.117(8) Uiso 1 calc R .
H12C H 0.3221(8) -0.0601(16) 0.1027(17) 0.117(8) Uiso 1 calc R .
C13 C 0.5959(4) 0.0475(3) 0.1114(3) 0.040(2) Uani 1 d . .
H13 H 0.6392(4) 0.0736(3) 0.1323(3) 0.043(6) Uiso 1 calc R .
C14 C 0.5223(4) 0.0807(3) 0.0752(3) 0.056(2) Uani 1 d . .
H14A H 0.5486(7) 0.1013(14) 0.0420(14) 0.090(4) Uiso 1 calc R .
H14B H 0.4951(21) 0.1054(13) 0.1042(5) 0.090(4) Uiso 1 calc R .
H14C H 0.4765(16) 0.0563(3) 0.0565(18) 0.090(4) Uiso 1 calc R .
C15 C 0.6481(5) 0.0135(3) 0.0648(3) 0.057(2) Uani 1 d . .
H15A H 0.6771(24) 0.0376(3) 0.0360(13) 0.090(4) Uiso 1 calc R .
H15B H 0.6065(7) -0.0103(13) 0.0407(15) 0.090(4) Uiso 1 calc R .
H15C H 0.6935(20) -0.0082(13) 0.0883(3) 0.090(4) Uiso 1 calc R .
C16 C 0.5317(4) 0.1096(2) 0.3252(3) 0.034(2) Uani 1 d . .
C17 C 0.5529(4) 0.1159(3) 0.3918(3) 0.039(2) Uani 1 d . .
C18 C 0.4848(4) 0.1291(3) 0.4314(3) 0.053(2) Uani 1 d . .
H18 H 0.5004(4) 0.1346(3) 0.4748(3) 0.045(6) Uiso 1 calc R .
C19 C 0.3954(5) 0.1346(3) 0.4097(3) 0.054(2) Uani 1 d . .
C20 C 0.3754(4) 0.1292(3) 0.3458(3) 0.052(2) Uani 1 d . .
H20 H 0.3152(4) 0.1335(3) 0.3298(3) 0.045(6) Uiso 1 calc R .
C21 C 0.4411(4) 0.1174(3) 0.3034(3) 0.039(2) Uani 1 d . .
C23 C 0.6526(5) 0.0739(3) 0.4831(3) 0.057(2) Uani 1 d . .
H23A H 0.6192(25) 0.0909(9) 0.5157(8) 0.090(4) Uiso 1 calc R .
H23B H 0.7151(5) 0.0692(15) 0.4987(13) 0.090(4) Uiso 1 calc R .
H23C H 0.6263(27) 0.0387(7) 0.4724(6) 0.090(4) Uiso 1 calc R .
C22 C 0.6482(4) 0.1103(3) 0.4235(3) 0.042(2) Uani 1 d . .
H22 H 0.6859(4) 0.0928(3) 0.3924(3) 0.043(6) Uiso 1 calc R .
C24 C 0.6891(5) 0.1657(3) 0.4388(3) 0.056(2) Uani 1 d . .
H24A H 0.6951(27) 0.1857(7) 0.3998(3) 0.090(4) Uiso 1 calc R .
H24B H 0.7481(13) 0.1612(3) 0.4608(19) 0.090(4) Uiso 1 calc R .
H24C H 0.6501(15) 0.1857(7) 0.4657(17) 0.090(4) Uiso 1 calc R .
C25 C 0.3200(6) 0.1459(4) 0.4549(4) 0.082(3) Uani 1 d D .
H25 H 0.3562 0.1429 0.4946 0.082(16) Uiso 1 d . .
C26 C 0.2628(5) 0.0951(3) 0.4607(4) 0.078(3) Uani 1 d D .
H26A H 0.3004(8) 0.0658(6) 0.4782(19) 0.090(4) Uiso 1 calc R .
H26B H 0.2367(24) 0.0848(11) 0.4191(5) 0.090(4) Uiso 1 calc R .
H26C H 0.2149(18) 0.1024(6) 0.4886(17) 0.090(4) Uiso 1 calc R .
C27A C 0.3353(16) 0.1791(8) 0.5061(10) 0.075(9) Uiso 0.337(14) d PD 1
H27A H 0.3903(50) 0.1679(34) 0.5300(36) 0.090(4) Uiso 0.337(14) calc PR 1
H27B H 0.2849(43) 0.1768(41) 0.5329(33) 0.090(4) Uiso 0.337(14) calc PR 1
H27C H 0.3417(89) 0.2164(11) 0.4919(11) 0.090(4) Uiso 0.337(14) calc PR 1
C27B C 0.2760(9) 0.1962(5) 0.4452(6) 0.087(5) Uiso 0.663(14) d PD 2
H27D H 0.2337(34) 0.1939(10) 0.4082(20) 0.090(4) Uiso 0.663(14) calc PR 2
H27E H 0.3203(10) 0.2243(7) 0.4385(32) 0.090(4) Uiso 0.663(14) calc PR 2
H27F H 0.2436(38) 0.2052(14) 0.4822(14) 0.090(4) Uiso 0.663(14) calc PR 2
C28 C 0.4092(4) 0.1140(3) 0.2330(3) 0.041(2) Uani 1 d . .
H28 H 0.4633(4) 0.1068(3) 0.2094(3) 0.043(6) Uiso 1 calc R .
C29 C 0.3692(5) 0.1683(3) 0.2083(3) 0.063(2) Uani 1 d . .
H29A H 0.3528(32) 0.1654(7) 0.1632(6) 0.117(8) Uiso 1 calc R .
H29B H 0.4136(13) 0.1970(5) 0.2156(22) 0.117(8) Uiso 1 calc R .
H29C H 0.3159(21) 0.1769(11) 0.2305(18) 0.117(8) Uiso 1 calc R .
C30 C 0.3441(4) 0.0671(3) 0.2189(3) 0.059(2) Uani 1 d . .
H30A H 0.3293(28) 0.0649(13) 0.1736(4) 0.117(8) Uiso 1 calc R .
H30B H 0.2893(15) 0.0731(11) 0.2405(20) 0.117(8) Uiso 1 calc R .
H30C H 0.3720(14) 0.0333(4) 0.2337(22) 0.117(8) Uiso 1 calc R .
C31 C 0.9419(4) 0.0295(3) 0.2656(3) 0.039(2) Uani 1 d . .
C32 C 1.0071(4) 0.0070(3) 0.2266(3) 0.046(2) Uani 1 d . .
C33 C 1.0783(5) -0.0230(3) 0.2530(4) 0.066(2) Uani 1 d . .
H33 H 1.1199(5) -0.0373(3) 0.2258(4) 0.045(6) Uiso 1 calc R .
C34 C 1.0922(5) -0.0332(3) 0.3169(4) 0.074(3) Uani 1 d . .
C35 C 1.0273(5) -0.0136(3) 0.3542(3) 0.061(2) Uani 1 d . .
H35 H 1.0335(5) -0.0212(3) 0.3979(3) 0.045(6) Uiso 1 calc R .
C36 C 0.9530(4) 0.0167(3) 0.3315(3) 0.044(2) Uani 1 d . .
C37 C 1.0019(4) 0.0142(3) 0.1545(3) 0.047(2) Uani 1 d . .
H37 H 0.9501(4) 0.0385(3) 0.1430(3) 0.043(6) Uiso 1 calc R .
C38 C 1.0865(5) 0.0415(3) 0.1320(4) 0.070(2) Uani 1 d . .
H38A H 1.0810(14) 0.0450(16) 0.0862(4) 0.090(4) Uiso 1 calc R .
H38B H 1.1390(6) 0.0197(10) 0.1446(18) 0.090(4) Uiso 1 calc R .
H38C H 1.0931(17) 0.0773(8) 0.1510(17) 0.090(4) Uiso 1 calc R .
C39 C 0.9827(6) -0.0402(3) 0.1213(4) 0.089(3) Uani 1 d . .
H39A H 0.9780(30) -0.0348(4) 0.0757(4) 0.090(4) Uiso 1 calc R .
H39B H 0.9264(16) -0.0550(9) 0.1346(16) 0.090(4) Uiso 1 calc R .
H39C H 1.0315(15) -0.0654(6) 0.1326(17) 0.090(4) Uiso 1 calc R .
C43 C 0.8861(5) 0.0341(3) 0.3795(3) 0.052(2) Uani 1 d . .
H43 H 0.8348(5) 0.0526(3) 0.3561(3) 0.043(6) Uiso 1 calc R .
C44 C 0.8497(5) -0.0156(4) 0.4126(4) 0.087(3) Uani 1 d . .
H44A H 0.8319(28) -0.0430(8) 0.3813(4) 0.090(4) Uiso 1 calc R .
H44B H 0.7978(19) -0.0051(5) 0.4353(18) 0.090(4) Uiso 1 calc R .
H44C H 0.8963(11) -0.0301(11) 0.4423(16) 0.090(4) Uiso 1 calc R .
C45 C 0.9258(6) 0.0725(4) 0.4293(4) 0.087(3) Uani 1 d . .
H45A H 0.8802(10) 0.0819(14) 0.4582(13) 0.090(4) Uiso 1 calc R .
H45B H 0.9464(28) 0.1053(8) 0.4091(4) 0.090(4) Uiso 1 calc R .
H45C H 0.9764(19) 0.0552(8) 0.4527(14) 0.090(4) Uiso 1 calc R .
C40A C 1.1756(9) -0.0565(6) 0.3568(7) 0.048(4) Uiso 0.553(15) d P 2
C41A C 1.2445(12) -0.0357(7) 0.3542(9) 0.097(7) Uiso 0.553(15) d P 2
H41B H 1.2491(29) -0.0056(26) 0.3839(35) 0.119(15) Uiso 0.553(15) calc PR 2
H41C H 1.2503(29) -0.0222(36) 0.3115(15) 0.119(15) Uiso 0.553(15) calc PR 2
H41A H 1.2922(12) -0.0618(13) 0.3649(46) 0.119(15) Uiso 0.553(15) calc PR 2
C40B C 1.1678(11) -0.0776(8) 0.3275(9) 0.050(5) Uiso 0.447(15) d P 1
C41B C 1.2481(12) -0.0764(8) 0.3122(9) 0.080(7) Uiso 0.447(15) d P 1
H41D H 1.2710(30) -0.0395(12) 0.3158(57) 0.119(15) Uiso 0.447(15) calc PR 1
H41E H 1.2505(16) -0.0888(49) 0.2688(21) 0.119(15) Uiso 0.447(15) calc PR 1
H41F H 1.2848(20) -0.1001(40) 0.3402(38) 0.119(15) Uiso 0.447(15) calc PR 1
C42 C 1.1487(6) -0.1123(3) 0.3833(4) 0.088(3) Uani 1 d . 1
H42A H 1.1066(28) -0.1408(13) 0.3698(6) 0.119(15) Uiso 1 calc R 1
H42B H 1.1226(33) -0.0901(5) 0.4153(11) 0.119(15) Uiso 1 calc R 1
H42C H 1.2045(8) -0.1284(18) 0.4010(16) 0.119(15) Uiso 1 calc R 1
C46 C 0.9157(4) 0.1337(2) 0.1851(3) 0.0320(15) Uani 1 d . .
C47 C 0.9027(4) 0.1481(3) 0.1202(3) 0.037(2) Uani 1 d . .
C48 C 0.9583(4) 0.1876(3) 0.0956(3) 0.045(2) Uani 1 d . .
H48 H 0.9503(4) 0.1956(3) 0.0520(3) 0.045(6) Uiso 1 calc R .
C49 C 1.0239(4) 0.2154(3) 0.1313(3) 0.040(2) Uani 1 d . .
C50 C 1.0327(4) 0.2031(3) 0.1953(3) 0.043(2) Uani 1 d . .
H50 H 1.0757(4) 0.2222(3) 0.2213(3) 0.045(6) Uiso 1 calc R .
C51 C 0.9809(4) 0.1639(3) 0.2225(3) 0.034(2) Uani 1 d . .
C52 C 0.8311(4) 0.1219(3) 0.0740(3) 0.041(2) Uani 1 d . .
H52 H 0.7958(4) 0.0960(3) 0.0983(3) 0.043(6) Uiso 1 calc R .
C53 C 0.8732(5) 0.0902(3) 0.0209(3) 0.064(2) Uani 1 d . .
H53A H 0.9109(24) 0.1144(5) -0.0021(13) 0.090(4) Uiso 1 calc R .
H53B H 0.8257(5) 0.0755(15) -0.0079(12) 0.090(4) Uiso 1 calc R .
H53C H 0.9097(24) 0.0607(11) 0.0391(4) 0.090(4) Uiso 1 calc R .
C54 C 0.7657(5) 0.1653(3) 0.0451(3) 0.061(2) Uani 1 d . .
H54A H 0.7169(16) 0.1476(3) 0.0201(17) 0.090(4) Uiso 1 calc R .
H54B H 0.7979(8) 0.1894(11) 0.0182(17) 0.090(4) Uiso 1 calc R .
H54C H 0.7411(23) 0.1861(12) 0.0789(3) 0.090(4) Uiso 1 calc R .
C55 C 1.0797(5) 0.2591(3) 0.1025(3) 0.052(2) Uani 1 d . .
H55 H 1.0730(5) 0.2550(3) 0.0558(3) 0.082(16) Uiso 1 calc R .
C56 C 1.1790(5) 0.2551(4) 0.1228(4) 0.094(3) Uani 1 d . .
H56A H 1.1876(6) 0.2606(21) 0.1683(6) 0.117(8) Uiso 1 calc R .
H56B H 1.2119(7) 0.2827(15) 0.1011(20) 0.117(8) Uiso 1 calc R .
H56C H 1.2011(10) 0.2194(8) 0.1121(23) 0.117(8) Uiso 1 calc R .
C57 C 1.0441(6) 0.3145(3) 0.1187(4) 0.090(3) Uani 1 d . .
H57A H 1.0752(26) 0.3422(3) 0.0958(20) 0.117(8) Uiso 1 calc R .
H57B H 1.0542(32) 0.3208(9) 0.1640(6) 0.117(8) Uiso 1 calc R .
H57C H 0.9799(9) 0.3163(8) 0.1068(23) 0.117(8) Uiso 1 calc R .
C58 C 0.9979(4) 0.1545(3) 0.2940(3) 0.043(2) Uani 1 d . .
H58 H 0.9549(4) 0.1263(3) 0.3065(3) 0.043(6) Uiso 1 calc R .
C59 C 0.9794(6) 0.2061(3) 0.3311(3) 0.071(2) Uani 1 d . .
H59A H 0.9946(29) 0.2000(6) 0.3759(4) 0.090(4) Uiso 1 calc R .
H59B H 0.9159(8) 0.2155(10) 0.3247(17) 0.090(4) Uiso 1 calc R .
H59C H 1.0158(22) 0.2357(5) 0.3163(15) 0.090(4) Uiso 1 calc R .
C60 C 1.0933(4) 0.1335(3) 0.3114(3) 0.068(2) Uani 1 d . .
H60A H 1.1005(11) 0.1267(17) 0.3567(5) 0.090(4) Uiso 1 calc R .
H60B H 1.1370(4) 0.1604(8) 0.2999(20) 0.090(4) Uiso 1 calc R .
H60C H 1.1029(11) 0.0999(10) 0.2887(16) 0.090(4) Uiso 1 calc R .
C61 C 0.7891(7) 0.2978(4) 0.2387(6) 0.133(5) Uani 1 d . .
H61A H 0.8125(7) 0.3034(4) 0.1969(6) 0.193(12) Uiso 1 calc R .
H61B H 0.7994(7) 0.2599(4) 0.2513(6) 0.193(12) Uiso 1 calc R .
C62 C 0.8334(8) 0.3341(5) 0.2848(6) 0.146(5) Uani 1 d . .
H62A H 0.8898(8) 0.3478(5) 0.2692(6) 0.193(12) Uiso 1 calc R .
H62B H 0.8478(8) 0.3148(5) 0.3248(6) 0.193(12) Uiso 1 calc R .
C63 C 0.7708(10) 0.3798(5) 0.2949(5) 0.132(5) Uani 1 d . .
H63A H 0.7940(10) 0.4137(5) 0.2780(5) 0.193(12) Uiso 1 calc R .
H63B H 0.7625(10) 0.3846(5) 0.3401(5) 0.193(12) Uiso 1 calc R .
C64 C 0.6845(7) 0.3641(4) 0.2601(6) 0.123(4) Uani 1 d . .
H64A H 0.6351(7) 0.3650(4) 0.2886(6) 0.193(12) Uiso 1 calc R .
H64B H 0.6702(7) 0.3893(4) 0.2249(6) 0.193(12) Uiso 1 calc R .
C65 C 0.5042(7) 0.2412(4) 0.0918(4) 0.098(3) Uani 1 d D .
H65A H 0.4403(7) 0.2405(4) 0.0988(4) 0.193(12) Uiso 1 d R .
H65B H 0.5282(7) 0.2048(4) 0.0983(4) 0.193(12) Uiso 1 d R .
C66A C 0.5331(16) 0.2542(6) 0.0267(6) 0.077(7) Uiso 0.62(4) d PD 1
H66A H 0.5890(16) 0.2352(6) 0.0181(6) 0.193(12) Uiso 0.62(4) calc PR 1
H66B H 0.4859(16) 0.2450(6) -0.0063(6) 0.193(12) Uiso 0.62(4) calc PR 1
C66B C 0.4807(27) 0.2688(12) 0.0293(11) 0.095(13) Uiso 0.38(4) d PD 2
H66C H 0.4883(27) 0.2443(12) -0.0065(11) 0.193(12) Uiso 0.38(4) calc PR 2
H66D H 0.4188(27) 0.2830(12) 0.0267(11) 0.193(12) Uiso 0.38(4) calc PR 2
C67 C 0.5468(8) 0.3124(5) 0.0317(5) 0.136(5) Uani 1 d D .
H67A H 0.4960(8) 0.3370(5) 0.0249(5) 0.193(12) Uiso 1 d R .
H67B H 0.5899(8) 0.3202(5) 0.0004(5) 0.193(12) Uiso 1 d R .
C68 C 0.5891(7) 0.3194(4) 0.0974(4) 0.107(4) Uani 1 d . .
H68A H 0.6548(7) 0.3148(4) 0.0979(4) 0.193(12) Uiso 1 calc R .
H68B H 0.5760(7) 0.3556(4) 0.1139(4) 0.193(12) Uiso 1 calc R .
C69 C 0.5316(6) 0.2617(4) 0.3444(4) 0.082(3) Uani 1 d . .
H69A H 0.5945(6) 0.2695(4) 0.3586(4) 0.193(12) Uiso 1 calc R .
H69B H 0.5206(6) 0.2227(4) 0.3497(4) 0.193(12) Uiso 1 calc R .
C70 C 0.4693(8) 0.2939(4) 0.3814(5) 0.109(3) Uani 1 d . .
H70A H 0.4971(8) 0.3283(4) 0.3959(5) 0.193(12) Uiso 1 calc R .
H70B H 0.4508(8) 0.2735(4) 0.4181(5) 0.193(12) Uiso 1 calc R .
C71 C 0.3904(7) 0.3037(5) 0.3339(6) 0.131(4) Uani 1 d . .
H71A H 0.3570(7) 0.3365(5) 0.3444(6) 0.193(12) Uiso 1 calc R .
H71B H 0.3491(7) 0.2726(5) 0.3316(6) 0.193(12) Uiso 1 calc R .
C72 C 0.4359(6) 0.3108(4) 0.2725(5) 0.090(3) Uani 1 d . .
H72A H 0.3959(6) 0.2992(4) 0.2363(5) 0.193(12) Uiso 1 calc R .
H72B H 0.4528(6) 0.3489(4) 0.2665(5) 0.193(12) Uiso 1 calc R .
C73 C 0.3193(7) 0.1444(5) 0.9932(6) 0.117(4) Uani 1 d . .
H73A H 0.3650(7) 0.1543(5) 1.0268(6) 0.230(25) Uiso 1 calc R .
H73B H 0.3487(7) 0.1258(5) 0.9591(6) 0.230(25) Uiso 1 calc R .
C74 C 0.2702(9) 0.1919(5) 0.9693(6) 0.126(4) Uani 1 d . .
H74A H 0.2818(9) 0.2222(5) 0.9989(6) 0.230(25) Uiso 1 calc R .
H74B H 0.2924(9) 0.2024(5) 0.9284(6) 0.230(25) Uiso 1 calc R .
C75 C 0.1832(8) 0.1834(5) 0.9620(6) 0.107(4) Uani 1 d . .
C76 C 0.1656(8) 0.1354(6) 0.9897(7) 0.162(6) Uani 1 d . .
H76A H 0.1370(8) 0.1108(6) 0.9578(7) 0.230(25) Uiso 1 calc R .
H76B H 0.1230(8) 0.1413(6) 1.0225(7) 0.230(25) Uiso 1 calc R .
C77 C 0.2471(8) 0.1100(4) 1.0183(6) 0.126(4) Uani 1 d . .
H77A H 0.2522(8) 0.0720(4) 1.0047(6) 0.230(25) Uiso 1 calc R .
H77B H 0.2489(8) 0.1114(4) 1.0647(6) 0.230(25) Uiso 1 calc R .

loop_
_atom_type_symbol
_atom_type_description
_atom_type_scat_dispersion_real
_atom_type_scat_dispersion_imag
_atom_type_scat_source
C C 0.0033 0.0016 'International Tables Vol C Tables 4.2.6.8 and 6.1.1.4'
H H 0.0000 0.0000 'International Tables Vol C Tables 4.2.6.8 and 6.1.1.4'
Si Si 0.0817 0.0704 'International Tables Vol C Tables 4.2.6.8 and 6.1.1.4'
P P 0.1023 0.0942 'International Tables Vol C Tables 4.2.6.8 and 6.1.1.4'
Li Li -0.0003 0.0001 'International Tables Vol C Tables 4.2.6.8 and 6.1.1.4'
O O 0.0106 0.0060 'International Tables Vol C Tables 4.2.6.8 and 6.1.1.4'
F F 0.0171 0.0103 'International Tables Vol C Tables 4.2.6.8 and 6.1.1.4'

loop_
_geom_angle_atom_site_label_1
_geom_angle_atom_site_label_2
_geom_angle_atom_site_label_3
_geom_angle
O3 Li O2 102.6(6)
O3 Li O1 102.8(6)
O2 Li O1 106.1(6)
O3 Li P2 113.3(6)
O2 Li P2 124.0(6)
O1 Li P2 106.0(5)
C65 O1 C68 107.7(6)
C65 O1 Li 123.4(6)
C68 O1 Li 122.2(6)
C72 O2 C69 109.9(6)
C72 O2 Li 132.0(6)
C69 O2 Li 117.7(6)
C61 O3 C64 109.2(7)
C61 O3 Li 123.5(7)
C64 O3 Li 126.3(7)
Si2 P1 Si1 109.05(10)
Si2 P1 P2 100.41(10)
Si1 P1 P2 57.53(8)
Si1 P2 P1 61.22(8)
Si1 P2 Li 122.0(3)
P1 P2 Li 120.2(3)
C1 Si1 C16 105.5(3)
C1 Si1 P2 125.3(2)
C16 Si1 P2 116.5(2)
C1 Si1 P1 128.8(2)
C16 Si1 P1 114.6(2)
P2 Si1 P1 61.25(8)
F1 Si2 C31 101.8(2)
F1 Si2 C46 111.4(2)
C31 Si2 C46 107.0(3)
F1 Si2 P1 111.4(2)
C31 Si2 P1 121.3(2)
C46 Si2 P1 103.9(2)
C6 C1 C2 116.1(6)
C6 C1 Si1 124.2(5)
C2 C1 Si1 118.3(4)
C3 C2 C1 120.5(6)
C3 C2 C7 115.6(6)
C1 C2 C7 123.8(6)
C4 C3 C2 123.1(6)
C3 C4 C5 116.5(6)
C3 C4 C10 122.4(6)
C5 C4 C10 121.0(6)
C6 C5 C4 122.1(6)
C5 C6 C1 121.3(6)
C5 C6 C13 115.5(5)
C1 C6 C13 123.2(6)
C9 C7 C2 110.8(5)
C9 C7 C8 110.4(6)
C2 C7 C8 112.4(5)
C11 C10 C4 114.1(7)

loop_
_geom_bond_atom_site_label_1
_geom_bond_atom_site_label_2
_geom_bond_distance
Li O3 1.927(13)
Li O2 1.938(13)
Li O1 1.993(13)
Li P2 2.568(13)
O1 C65 1.415(9)
O1 C68 1.432(9)
O2 C72 1.425(8)
O2 C69 1.437(8)
O3 C61 1.410(10)
O3 C64 1.432(10)
F1 Si2 1.613(4)
P1 Si2 2.252(3)
P1 Si1 2.255(3)
P1 P2 2.256(3)
P2 Si1 2.171(3)
Si1 C1 1.915(6)
Si1 C16 1.915(6)
Si2 C31 1.916(6)
Si2 C46 1.922(6)
C1 C6 1.418(8)
C1 C2 1.423(8)
C2 C3 1.392(8)
C2 C7 1.524(8)
C3 C4 1.384(8)
C4 C5 1.402(9)
C4 C10 1.523(9)
C5 C6 1.387(8)
C6 C13 1.522(8)
C7 C9 1.520(9)
C7 C8 1.539(8)
C10 C11 1.466(11)
C10 C12 1.554(11)
C13 C14 1.527(8)
C13 C15 1.540(8)
C16 C21 1.406(8)
C16 C17 1.430(8)
C17 C18 1.394(8)
C17 C22 1.530(8)
C18 C19 1.381(9)
C19 C20 1.370(9)
C19 C25 1.545(9)
C20 C21 1.398(8)
C21 C28 1.533(8)
C23 C22 1.542(8)
C22 C24 1.518(9)
C25 C27A 1.36(2)
C25 C27B 1.407(13)
C25 C26 1.520(11)
C28 C30 1.523(9)
C28 C29 1.539(9)
C31 C32 1.425(8)
C31 C36 1.427(8)
C32 C33 1.376(9)
C32 C37 1.531(9)
C33 C34 1.375(10)
C34 C35 1.373(10)
C34 C40A 1.558(15)
C34 C40B 1.57(2)
C35 C36 1.390(8)
C36 C43 1.528(9)
C37 C38 1.528(9)
C37 C39 1.528(9)
C43 C45 1.505(10)
C43 C44 1.526(10)
C40A C41A 1.15(2)
C40B C41B 1.26(2)
C40B C42 1.50(2)
C46 C47 1.417(8)
C46 C51 1.418(8)
C47 C48 1.397(8)
C47 C52 1.536(8)
C48 C49 1.374(8)
C49 C50 1.383(8)
C49 C55 1.510(8)
C50 C51 1.383(8)
C51 C58 1.533(8)
C52 C53 1.534(9)
C52 C54 1.541(9)
C55 C57 1.509(10)
C55 C56 1.510(10)
C58 C59 1.528(9)
C58 C60 1.529(8)
C61 C62 1.446(13)
C62 C63 1.483(15)
C63 C64 1.484(14)
C65 C66A 1.502(13)
C65 C66B 1.51(2)
C66A C67 1.451(14)
C66B C67 1.45(2)
C67 C68 1.494(12)
C69 C70 1.481(11)
C70 C71 1.509(13)
C71 C72 1.512(13)
C73 C74 1.449(13)
C73 C77 1.492(13)
C74 C75 1.306(14)
C75 C76 1.353(15)
C76 C77 1.457(14)
